data_7205593
loop_
_publ_author_name
'B\'athori, Nikoletta B.'
'Nassimbeni, Luigi R.'

_publ_section_title
;
 Selectivity of amides by host--guest inclusion
;
_journal_issue 9
_journal_name_full CrystEngComm
_journal_page_first 3156
_journal_paper_doi 10.1039/c0ce00362j
_journal_volume 13
_journal_year 2011
_chemical_absolute_configuration rm
_chemical_formula_sum 'C37 H41 N O5'
_chemical_formula_weight 579.71
_chemical_name_systematic
;
(R,R)-(-)-trans-2,3-bis(hydroxydiphenylmethyl)-1,4-dioxaspiro(4,5)decane
DMF solvate
;
_space_group_IT_number 19
_symmetry_cell_setting orthorhombic
_symmetry_Int_Tables_number 19
_symmetry_space_group_name_Hall 'P 2ac 2ab'
_symmetry_space_group_name_H-M 'P 21 21 21'
_atom_sites_solution_hydrogens geom
_atom_sites_solution_primary direct
_atom_sites_solution_secondary difmap
_audit_creation_method SHELXL-97
_cell_angle_alpha 90.00
_cell_angle_beta 90.00
_cell_angle_gamma 90.00
_cell_formula_units_Z 4
_cell_length_a 9.6500(12)
_cell_length_b 10.6523(12)
_cell_length_c 29.701(4)
_cell_measurement_reflns_used 3162
_cell_measurement_temperature 173(2)
_cell_measurement_theta_max 26.41
_cell_measurement_theta_min 2.03
_cell_volume 3053.1(7)
_computing_structure_refinement 'SHELXL-97 (Sheldrick, 1997)'
_computing_structure_solution 'SHELXS-97 (Sheldrick, 1990)'
_diffrn_ambient_temperature 173(2)
_diffrn_measured_fraction_theta_full 0.996
_diffrn_measured_fraction_theta_max 0.996
_diffrn_radiation_monochromator graphite
_diffrn_radiation_source 'fine-focus sealed tube'
_diffrn_radiation_type MoK\a
_diffrn_radiation_wavelength 0.71073
_diffrn_reflns_av_R_equivalents 0.0287
_diffrn_reflns_av_sigmaI/netI 0.0264
_diffrn_reflns_limit_h_max 12
_diffrn_reflns_limit_h_min -10
_diffrn_reflns_limit_k_max 12
_diffrn_reflns_limit_k_min -13
_diffrn_reflns_limit_l_max 29
_diffrn_reflns_limit_l_min -37
_diffrn_reflns_number 13172
_diffrn_reflns_theta_full 26.41
_diffrn_reflns_theta_max 26.41
_diffrn_reflns_theta_min 2.03
_exptl_absorpt_coefficient_mu 0.083
_exptl_absorpt_correction_type none
_exptl_crystal_colour colourless
_exptl_crystal_density_diffrn 1.261
_exptl_crystal_density_method 'not measured'
_exptl_crystal_description chunk
_exptl_crystal_F_000 1240
_exptl_crystal_size_max 0.50
_exptl_crystal_size_mid 0.50
_exptl_crystal_size_min 0.50
_refine_diff_density_max 0.224
_refine_diff_density_min -0.181
_refine_diff_density_rms 0.034
_refine_ls_abs_structure_details 'Flack H D (1983), Acta Cryst. A39, 876-881'
_refine_ls_extinction_coef 0.0047(6)
_refine_ls_extinction_expression Fc^*^=kFc[1+0.001xFc^2^\l^3^/sin(2\q)]^-1/4^
_refine_ls_extinction_method SHELXL
_refine_ls_goodness_of_fit_ref 1.097
_refine_ls_hydrogen_treatment noref
_refine_ls_matrix_type full
_refine_ls_number_parameters 425
_refine_ls_number_reflns 3541
_refine_ls_number_restraints 0
_refine_ls_restrained_S_all 1.097
_refine_ls_R_factor_all 0.0398
_refine_ls_R_factor_gt 0.0320
_refine_ls_shift/su_max 0.000
_refine_ls_shift/su_mean 0.000
_refine_ls_structure_factor_coef Fsqd
_refine_ls_weighting_details 'calc w=1/[\s^2^(Fo^2^)+(0.0385P)^2^+0.3538P] where P=(Fo^2^+2Fc^2^)/3'
_refine_ls_weighting_scheme calc
_refine_ls_wR_factor_gt 0.0729
_refine_ls_wR_factor_ref 0.0767
_reflns_number_gt 3162
_reflns_number_total 3541
_reflns_threshold_expression >2sigma(I)
_cod_data_source_file c0ce00362j.txt
_cod_data_source_block H.DMF
_cod_original_cell_volume 3053.1(6)
_cod_original_sg_symbol_H-M P212121
_cod_database_code 7205593

loop_
_symmetry_equiv_pos_as_xyz
'x, y, z'
'-x+1/2, -y, z+1/2'
'x+1/2, -y+1/2, -z'
'-x, y+1/2, -z+1/2'

loop_
_atom_site_label
_atom_site_type_symbol
_atom_site_fract_x
_atom_site_fract_y
_atom_site_fract_z
_atom_site_U_iso_or_equiv
_atom_site_adp_type
_atom_site_occupancy
_atom_site_symmetry_multiplicity
_atom_site_calc_flag
_atom_site_refinement_flags
_atom_site_disorder_assembly
_atom_site_disorder_group
O1 O 0.59166(16) 0.38723(13) 0.14463(5) 0.0270(3) Uani 1 1 d . . .
N1 N -0.01819(19) 0.18616(18) 0.12640(6) 0.0318(4) Uani 1 1 d . . .
C1 C 0.5571(2) 0.50571(17) 0.16486(6) 0.0200(4) Uani 1 1 d . . .
H1 H 0.531(3) 0.369(2) 0.1257(8) 0.043(8) Uiso 1 1 d . . .
O2 O 0.39711(15) 0.36206(12) 0.07847(4) 0.0200(3) Uani 1 1 d . . .
C2 C 0.4938(2) 0.59051(17) 0.12777(6) 0.0180(4) Uani 1 1 d . . .
H2 H 0.5582 0.5938 0.1014 0.022 Uiso 1 1 calc R . .
O3 O 0.47880(14) 0.71346(11) 0.14625(4) 0.0193(3) Uani 1 1 d . . .
C3 C 0.3853(2) 0.77893(17) 0.11787(6) 0.0192(4) Uani 1 1 d . . .
H3 H 0.335(3) 0.317(2) 0.0914(9) 0.045(8) Uiso 1 1 d . . .
O4 O 0.28944(13) 0.68489(11) 0.10206(4) 0.0207(3) Uani 1 1 d . . .
C4 C 0.3445(2) 0.56226(16) 0.11105(6) 0.0174(4) Uani 1 1 d . . .
H4 H 0.2904 0.5227 0.1360 0.021 Uiso 1 1 calc R . .
O5 O 0.21023(17) 0.23369(16) 0.12503(6) 0.0390(4) Uani 1 1 d . . .
C5 C 0.3308(2) 0.48003(17) 0.06804(6) 0.0183(4) Uani 1 1 d . . .
C11 C 0.4553(2) 0.48996(19) 0.20395(6) 0.0223(4) Uani 1 1 d . . .
C12 C 0.3852(2) 0.3775(2) 0.21097(7) 0.0305(5) Uani 1 1 d . . .
H12 H 0.4030 0.3078 0.1919 0.037 Uiso 1 1 calc R . .
C13 C 0.2891(3) 0.3663(2) 0.24576(8) 0.0395(6) Uani 1 1 d . . .
H13 H 0.2422 0.2889 0.2504 0.047 Uiso 1 1 calc R . .
C14 C 0.2618(2) 0.4674(3) 0.27356(7) 0.0396(6) Uani 1 1 d . . .
H14 H 0.1955 0.4599 0.2971 0.048 Uiso 1 1 calc R . .
C15 C 0.3313(2) 0.5794(2) 0.26705(7) 0.0334(5) Uani 1 1 d . . .
H15 H 0.3127 0.6488 0.2862 0.040 Uiso 1 1 calc R . .
C16 C 0.4282(2) 0.5912(2) 0.23266(6) 0.0260(5) Uani 1 1 d . . .
H16 H 0.4761 0.6683 0.2286 0.031 Uiso 1 1 calc R . .
C17 C 0.6980(2) 0.55531(19) 0.18112(6) 0.0225(4) Uani 1 1 d . . .
C18 C 0.7574(2) 0.4996(2) 0.21909(7) 0.0317(5) Uani 1 1 d . . .
H18 H 0.7059 0.4397 0.2358 0.038 Uiso 1 1 calc R . .
C19 C 0.8907(3) 0.5308(2) 0.23265(8) 0.0401(6) Uani 1 1 d . . .
H19 H 0.9296 0.4917 0.2585 0.048 Uiso 1 1 calc R . .
C20 C 0.9673(2) 0.6179(2) 0.20895(8) 0.0383(6) Uani 1 1 d . . .
H20 H 1.0591 0.6380 0.2180 0.046 Uiso 1 1 calc R . .
C21 C 0.9091(2) 0.6754(2) 0.17189(8) 0.0332(5) Uani 1 1 d . . .
H21 H 0.9607 0.7363 0.1556 0.040 Uiso 1 1 calc R . .
C22 C 0.7754(2) 0.6448(2) 0.15812(7) 0.0265(5) Uani 1 1 d . . .
H22 H 0.7365 0.6856 0.1326 0.032 Uiso 1 1 calc R . .
C31 C 0.3061(2) 0.87456(18) 0.14568(7) 0.0236(4) Uani 1 1 d . . .
H111 H 0.2633 0.8321 0.1719 0.028 Uiso 1 1 calc R . .
H112 H 0.2307 0.9110 0.1272 0.028 Uiso 1 1 calc R . .
C32 C 0.4012(2) 0.97990(19) 0.16227(7) 0.0280(5) Uani 1 1 d . . .
H114 H 0.3451 1.0447 0.1777 0.034 Uiso 1 1 calc R . .
H113 H 0.4681 0.9455 0.1843 0.034 Uiso 1 1 calc R . .
C33 C 0.4802(2) 1.0399(2) 0.12316(8) 0.0306(5) Uani 1 1 d . . .
H116 H 0.4138 1.0828 0.1029 0.037 Uiso 1 1 calc R . .
H115 H 0.5451 1.1038 0.1351 0.037 Uiso 1 1 calc R . .
C34 C 0.5609(2) 0.94216(18) 0.09655(7) 0.0268(5) Uani 1 1 d . . .
H117 H 0.6327 0.9042 0.1161 0.032 Uiso 1 1 calc R . .
H118 H 0.6080 0.9831 0.0709 0.032 Uiso 1 1 calc R . .
C35 C 0.4643(2) 0.83940(17) 0.07905(6) 0.0220(4) Uani 1 1 d . . .
H120 H 0.3977 0.8760 0.0573 0.026 Uiso 1 1 calc R . .
H119 H 0.5192 0.7747 0.0631 0.026 Uiso 1 1 calc R . .
C51 C 0.4051(2) 0.53970(17) 0.02815(6) 0.0185(4) Uani 1 1 d . . .
C52 C 0.5430(2) 0.51194(19) 0.01869(7) 0.0255(4) Uani 1 1 d . . .
H52 H 0.5902 0.4502 0.0359 0.031 Uiso 1 1 calc R . .
C53 C 0.6121(2) 0.5739(2) -0.01585(7) 0.0327(5) Uani 1 1 d . . .
H53 H 0.7063 0.5545 -0.0219 0.039 Uiso 1 1 calc R . .
C54 C 0.5445(3) 0.6637(2) -0.04142(7) 0.0340(5) Uani 1 1 d . . .
H54 H 0.5925 0.7068 -0.0647 0.041 Uiso 1 1 calc R . .
C55 C 0.4067(2) 0.6902(2) -0.03288(7) 0.0296(5) Uani 1 1 d . . .
H55 H 0.3594 0.7506 -0.0507 0.036 Uiso 1 1 calc R . .
C56 C 0.3372(2) 0.62884(18) 0.00172(6) 0.0236(4) Uani 1 1 d . . .
H56 H 0.2426 0.6478 0.0074 0.028 Uiso 1 1 calc R . .
C57 C 0.1793(2) 0.45306(17) 0.05543(6) 0.0182(4) Uani 1 1 d . . .
C58 C 0.1569(2) 0.37688(18) 0.01751(6) 0.0239(4) Uani 1 1 d . . .
H58 H 0.2340 0.3477 0.0006 0.029 Uiso 1 1 calc R . .
C59 C 0.0242(2) 0.34365(19) 0.00442(7) 0.0279(5) Uani 1 1 d . . .
H59 H 0.0107 0.2921 -0.0213 0.033 Uiso 1 1 calc R . .
C60 C -0.0891(2) 0.3857(2) 0.02892(8) 0.0304(5) Uani 1 1 d . . .
H60 H -0.1803 0.3632 0.0200 0.036 Uiso 1 1 calc R . .
C61 C -0.0684(2) 0.4608(2) 0.06641(8) 0.0297(5) Uani 1 1 d . . .
H61 H -0.1457 0.4897 0.0833 0.036 Uiso 1 1 calc R . .
C62 C 0.0655(2) 0.49428(18) 0.07954(7) 0.0227(4) Uani 1 1 d . . .
H62 H 0.0785 0.5459 0.1053 0.027 Uiso 1 1 calc R . .
C71 C 0.1066(3) 0.1831(2) 0.10872(8) 0.0320(5) Uani 1 1 d . . .
C73 C -0.0453(4) 0.2594(3) 0.16676(10) 0.0521(8) Uani 1 1 d . . .
C74 C -0.1354(3) 0.1257(3) 0.10500(11) 0.0524(7) Uani 1 1 d . . .
H131 H 0.113(3) 0.143(2) 0.0808(8) 0.041(7) Uiso 1 1 d . . .
H136 H -0.059(4) 0.205(3) 0.1909(12) 0.088(12) Uiso 1 1 d . . .
H137 H 0.032(3) 0.310(3) 0.1712(10) 0.059(9) Uiso 1 1 d . . .
H138 H -0.138(5) 0.309(4) 0.1662(14) 0.114(14) Uiso 1 1 d . . .
H139 H -0.207(3) 0.188(3) 0.0985(9) 0.057(9) Uiso 1 1 d . . .
H140 H -0.175(4) 0.065(3) 0.1248(11) 0.080(11) Uiso 1 1 d . . .
H141 H -0.102(4) 0.086(3) 0.0752(12) 0.083(11) Uiso 1 1 d . . .

loop_
_atom_site_aniso_label
_atom_site_aniso_U_11
_atom_site_aniso_U_22
_atom_site_aniso_U_33
_atom_site_aniso_U_23
_atom_site_aniso_U_13
_atom_site_aniso_U_12
O1 0.0283(8) 0.0221(7) 0.0305(8) -0.0064(6) -0.0086(7) 0.0085(6)
N1 0.0264(10) 0.0357(10) 0.0334(10) -0.0005(8) 0.0030(8) -0.0066(8)
C1 0.0216(10) 0.0180(9) 0.0205(9) -0.0015(8) -0.0036(8) 0.0041(8)
O2 0.0194(7) 0.0165(6) 0.0240(7) 0.0001(5) 0.0020(6) 0.0008(6)
C2 0.0181(9) 0.0176(9) 0.0182(9) -0.0016(7) -0.0003(8) 0.0010(8)
O3 0.0207(7) 0.0170(6) 0.0202(6) -0.0007(5) -0.0049(6) 0.0005(5)
C3 0.0167(9) 0.0195(9) 0.0215(9) -0.0018(8) -0.0052(8) -0.0001(8)
O4 0.0199(7) 0.0161(6) 0.0263(7) -0.0020(5) -0.0057(6) 0.0007(6)
C4 0.0179(9) 0.0159(9) 0.0182(9) -0.0013(7) 0.0004(8) 0.0020(7)
O5 0.0265(8) 0.0417(9) 0.0489(10) 0.0169(8) 0.0022(8) -0.0018(8)
C5 0.0192(10) 0.0181(9) 0.0176(9) -0.0016(7) -0.0003(8) 0.0009(8)
C11 0.0196(10) 0.0269(10) 0.0204(9) 0.0046(8) -0.0061(8) 0.0024(8)
C12 0.0356(12) 0.0314(11) 0.0246(10) 0.0064(9) -0.0061(9) -0.0037(10)
C13 0.0366(13) 0.0479(14) 0.0341(12) 0.0152(11) -0.0067(11) -0.0140(12)
C14 0.0258(12) 0.0673(17) 0.0257(11) 0.0153(12) 0.0005(10) -0.0004(12)
C15 0.0299(12) 0.0481(14) 0.0223(10) 0.0044(10) 0.0000(9) 0.0102(11)
C16 0.0260(11) 0.0309(11) 0.0209(9) 0.0041(9) -0.0021(8) 0.0058(9)
C17 0.0208(10) 0.0259(10) 0.0207(9) -0.0064(8) -0.0013(8) 0.0058(8)
C18 0.0295(11) 0.0372(12) 0.0283(11) -0.0010(10) -0.0060(10) 0.0068(10)
C19 0.0347(13) 0.0524(15) 0.0331(12) -0.0022(11) -0.0156(11) 0.0121(12)
C20 0.0207(11) 0.0559(15) 0.0384(13) -0.0169(12) -0.0082(10) 0.0038(11)
C21 0.0249(11) 0.0392(12) 0.0355(12) -0.0109(10) 0.0031(10) -0.0027(10)
C22 0.0226(11) 0.0323(11) 0.0246(10) -0.0061(9) -0.0032(8) 0.0024(9)
C31 0.0212(10) 0.0234(10) 0.0261(10) -0.0027(8) -0.0013(8) 0.0022(8)
C32 0.0311(11) 0.0222(10) 0.0306(11) -0.0071(9) -0.0028(10) 0.0009(9)
C33 0.0318(12) 0.0188(10) 0.0413(12) -0.0032(9) -0.0037(10) -0.0024(9)
C34 0.0242(11) 0.0239(10) 0.0324(11) 0.0044(9) -0.0009(9) -0.0041(9)
C35 0.0232(10) 0.0213(9) 0.0217(10) 0.0020(8) -0.0021(8) 0.0027(8)
C51 0.0202(10) 0.0190(9) 0.0163(9) -0.0035(7) 0.0005(8) -0.0047(8)
C52 0.0253(11) 0.0268(10) 0.0244(10) -0.0032(9) 0.0019(9) -0.0017(9)
C53 0.0258(12) 0.0404(12) 0.0318(11) -0.0051(10) 0.0086(10) -0.0056(10)
C54 0.0413(14) 0.0357(12) 0.0249(11) 0.0007(9) 0.0104(10) -0.0141(11)
C55 0.0401(13) 0.0271(10) 0.0217(10) 0.0030(9) -0.0011(10) -0.0068(10)
C56 0.0240(10) 0.0256(10) 0.0213(9) -0.0030(8) -0.0004(8) -0.0016(9)
C57 0.0202(10) 0.0157(9) 0.0188(9) 0.0022(7) -0.0006(8) -0.0019(8)
C58 0.0260(10) 0.0227(10) 0.0231(10) -0.0022(8) 0.0000(8) -0.0013(9)
C59 0.0327(12) 0.0240(10) 0.0268(10) -0.0032(8) -0.0076(9) -0.0039(9)
C60 0.0201(11) 0.0278(11) 0.0432(12) -0.0005(10) -0.0078(10) -0.0042(9)
C61 0.0208(11) 0.0270(11) 0.0412(12) -0.0054(9) 0.0012(9) 0.0001(9)
C62 0.0206(10) 0.0207(9) 0.0268(10) -0.0026(8) -0.0008(8) -0.0017(8)
C71 0.0361(13) 0.0247(11) 0.0350(12) 0.0041(10) 0.0068(11) 0.0016(10)
C73 0.0425(17) 0.070(2) 0.0442(16) -0.0108(15) 0.0157(14) -0.0092(16)
C74 0.0401(16) 0.0598(19) 0.0571(18) 0.0093(16) -0.0070(14) -0.0231(15)

loop_
_atom_type_symbol
_atom_type_description
_atom_type_scat_dispersion_real
_atom_type_scat_dispersion_imag
_atom_type_scat_source
C C 0.0033 0.0016 'International Tables Vol C Tables 4.2.6.8 and 6.1.1.4'
H H 0.0000 0.0000 'International Tables Vol C Tables 4.2.6.8 and 6.1.1.4'
N N 0.0061 0.0033 'International Tables Vol C Tables 4.2.6.8 and 6.1.1.4'
O O 0.0106 0.0060 'International Tables Vol C Tables 4.2.6.8 and 6.1.1.4'

loop_
_geom_angle_atom_site_label_1
_geom_angle_atom_site_label_2
_geom_angle_atom_site_label_3
_geom_angle
_geom_angle_site_symmetry_1
_geom_angle_site_symmetry_3
_geom_angle_publ_flag
C71 N1 C74 122.0(2) . . ?
C71 N1 C73 120.5(2) . . ?
C74 N1 C73 117.4(2) . . ?
O1 C1 C11 111.71(16) . . ?
O1 C1 C17 103.19(15) . . ?
C11 C1 C17 111.55(15) . . ?
O1 C1 C2 107.83(14) . . ?
C11 C1 C2 110.49(15) . . ?
C17 C1 C2 111.82(16) . . ?
O3 C2 C1 107.54(14) . . ?
O3 C2 C4 101.92(14) . . ?
C1 C2 C4 118.67(16) . . ?
C3 O3 C2 106.68(13) . . ?
O3 C3 O4 105.08(13) . . ?
O3 C3 C31 109.08(14) . . ?
O4 C3 C31 108.70(15) . . ?
O3 C3 C35 109.81(15) . . ?
O4 C3 C35 111.59(14) . . ?
C31 C3 C35 112.31(16) . . ?
C4 O4 C3 109.54(13) . . ?
O4 C4 C2 103.08(14) . . ?
O4 C4 C5 109.20(14) . . ?
C2 C4 C5 116.78(15) . . ?
O2 C5 C51 108.73(15) . . ?
O2 C5 C57 108.13(15) . . ?
C51 C5 C57 109.65(15) . . ?
O2 C5 C4 106.06(14) . . ?
C51 C5 C4 111.34(15) . . ?
C57 C5 C4 112.75(15) . . ?
C12 C11 C16 118.78(19) . . ?
C12 C11 C1 121.34(18) . . ?
C16 C11 C1 119.85(18) . . ?
C11 C12 C13 120.6(2) . . ?
C14 C13 C12 120.2(2) . . ?
C15 C14 C13 119.8(2) . . ?
C14 C15 C16 120.5(2) . . ?
C15 C16 C11 120.2(2) . . ?
C22 C17 C18 117.9(2) . . ?
C22 C17 C1 123.82(17) . . ?
C18 C17 C1 118.07(19) . . ?
C19 C18 C17 120.8(2) . . ?
C20 C19 C18 120.6(2) . . ?
C21 C20 C19 119.2(2) . . ?
C20 C21 C22 120.5(2) . . ?
C17 C22 C21 120.9(2) . . ?
C3 C31 C32 111.42(16) . . ?
C33 C32 C31 111.15(17) . . ?
C34 C33 C32 111.30(17) . . ?
C33 C34 C35 110.78(17) . . ?
C3 C35 C34 110.50(15) . . ?
C52 C51 C56 118.69(18) . . ?
C52 C51 C5 121.22(17) . . ?
C56 C51 C5 120.00(17) . . ?
C51 C52 C53 120.4(2) . . ?
C54 C53 C52 120.5(2) . . ?
C55 C54 C53 119.6(2) . . ?
C54 C55 C56 120.2(2) . . ?
C55 C56 C51 120.59(19) . . ?
C62 C57 C58 118.43(18) . . ?
C62 C57 C5 124.77(16) . . ?
C58 C57 C5 116.76(17) . . ?
C59 C58 C57 121.02(19) . . ?
C58 C59 C60 119.94(18) . . ?
C61 C60 C59 119.63(19) . . ?
C60 C61 C62 120.4(2) . . ?
C57 C62 C61 120.63(18) . . ?
O5 C71 N1 125.0(2) . . ?

loop_
_geom_bond_atom_site_label_1
_geom_bond_atom_site_label_2
_geom_bond_distance
_geom_bond_site_symmetry_2
_geom_bond_publ_flag
O1 C1 1.437(2) . ?
N1 C71 1.315(3) . ?
N1 C74 1.449(3) . ?
N1 C73 1.454(3) . ?
C1 C11 1.530(3) . ?
C1 C17 1.537(3) . ?
C1 C2 1.550(3) . ?
O2 C5 1.444(2) . ?
C2 O3 1.427(2) . ?
C2 C4 1.554(3) . ?
O3 C3 1.418(2) . ?
C3 O4 1.442(2) . ?
C3 C31 1.518(3) . ?
C3 C35 1.525(3) . ?
O4 C4 1.435(2) . ?
C4 C5 1.554(2) . ?
O5 C71 1.235(3) . ?
C5 C51 1.524(3) . ?
C5 C57 1.536(3) . ?
C11 C12 1.392(3) . ?
C11 C16 1.400(3) . ?
C12 C13 1.394(3) . ?
C13 C14 1.383(4) . ?
C14 C15 1.383(4) . ?
C15 C16 1.391(3) . ?
C17 C22 1.390(3) . ?
C17 C18 1.397(3) . ?
C18 C19 1.389(3) . ?
C19 C20 1.380(4) . ?
C20 C21 1.379(3) . ?
C21 C22 1.392(3) . ?
C31 C32 1.531(3) . ?
C32 C33 1.529(3) . ?
C33 C34 1.522(3) . ?
C34 C35 1.529(3) . ?
C51 C52 1.391(3) . ?
C51 C56 1.396(3) . ?
C52 C53 1.390(3) . ?
C53 C54 1.384(3) . ?
C54 C55 1.383(3) . ?
C55 C56 1.391(3) . ?
C57 C62 1.383(3) . ?
C57 C58 1.405(3) . ?
C58 C59 1.384(3) . ?
C59 C60 1.387(3) . ?
C60 C61 1.385(3) . ?
C61 C62 1.396(3) . ?

loop_
_geom_hbond_atom_site_label_D
_geom_hbond_atom_site_label_H
_geom_hbond_atom_site_label_A
_geom_hbond_distance_DH
_geom_hbond_distance_HA
_geom_hbond_distance_DA
_geom_hbond_angle_DHA
_geom_hbond_site_symmetry_A
O1 H1 O2 0.84(3) 1.91(3) 2.731(2) 168(3) .
O2 H3 O5 0.86(3) 1.80(3) 2.652(2) 172(3) .

loop_
_geom_torsion_atom_site_label_1
_geom_torsion_atom_site_label_2
_geom_torsion_atom_site_label_3
_geom_torsion_atom_site_label_4
_geom_torsion
_geom_torsion_site_symmetry_1
_geom_torsion_site_symmetry_2
_geom_torsion_site_symmetry_3
_geom_torsion_site_symmetry_4
_geom_torsion_publ_flag
O1 C1 C11 C12 -13.0(2) . . . . ?
O1 C1 C17 C18 -73.9(2) . . . . ?
O2 C5 C51 C52 -25.4(2) . . . . ?
O2 C5 C57 C58 -61.7(2) . . . . ?
O3 C3 C35 C34 -66.11(19) . . . . ?
C1 C2 C4 C5 -95.33(19) . . . . ?

loop_
_cod_related_entry_id
_cod_related_entry_database
_cod_related_entry_code
1 ChemSpider 30653745
